data_4347701
loop_
_publ_author_name
'Porter, Thomas R.'
'Capitao, Dany'
'Kaminsky, Werner'
'Qian, Zhaoshen'
'Mayer, James M.'

_publ_section_title
;
 Synthesis, Radical Reactivity, and Thermochemistry of Monomeric Cu(II)
 Alkoxide Complexes Relevant to Cu/Radical Alcohol Oxidation Catalysis.
;
_journal_issue 11
_journal_name_full 'Inorganic chemistry'
_journal_page_first 5467
_journal_page_last 5475
_journal_paper_doi 10.1021/acs.inorgchem.6b00491
_journal_volume 55
_journal_year 2016
_chemical_formula_moiety 'C24 H38 B Cu F3 N6 O, C5 H12'
_chemical_formula_sum 'C29 H50 B Cu F3 N6 O'
_chemical_formula_weight 630.1
_chemical_name_common tp060512
_chemical_name_systematic
;

 tp060512

;
_space_group_IT_number 14
_space_group_name_Hall '-P 2yn'
_space_group_name_H-M_alt 'P 1 21/n 1'
_symmetry_cell_setting monoclinic
_symmetry_Int_Tables_number 14
_symmetry_space_group_name_Hall '-P 2yn'
_symmetry_space_group_name_H-M 'P 1 21/n 1'
_atom_sites_solution_hydrogens geom
_atom_sites_solution_primary direct
_atom_sites_solution_secondary difmap
_audit_conform_dict_location
https://urldefense.proofpoint.com/v2/url?u=ftp-3A__ftp.iucr.org_pub_cif-5Fcore.dic&d=AwIG-g&c=-dg2m7zWuuDZ0MUcV7Sdqw&r=XXyKuykFGw7BgiGOXAB9JOEdzb-cYOF1jKEdOYSEs2U&m=ydvUYHCJ5yE4xRkfMgVUkIXqrmgHkbZG7pd-PSbc_AE&s=QJ9PpBMlcDdVpZJCso2WwhhREZ3R0cfnU39vmRDj-08&e=
_audit_conform_dict_name cif_core.dic
_audit_conform_dict_version 2.4
_audit_creation_date 2012-06-07T14:39:30-00:00
_audit_creation_method 'WinGX routine CIF_UPDATE'
_cell_angle_alpha 90
_cell_angle_beta 90.045(6)
_cell_angle_gamma 90
_cell_formula_units_Z 4
_cell_length_a 10.2492(13)
_cell_length_b 20.261(3)
_cell_length_c 15.796(2)
_cell_measurement_reflns_used 851
_cell_measurement_temperature 110(2)
_cell_measurement_theta_max 20
_cell_measurement_theta_min 3
_cell_volume 3280.2(8)
_computing_cell_refinement 'SAINT (Bruker, 2007)'
_computing_data_collection 'APEX2 (Bruker, 2007)'
_computing_data_reduction 'SAINT (Bruker, 2007)'
_computing_molecular_graphics 'ORTEP-3 for Windows (Farrugia, 1997)'
_computing_publication_material 'SHELXL-97 (Sheldrick, 1997)'
_computing_structure_refinement 'SHELXL-97 (Sheldrick, 2008)'
_computing_structure_solution 'SHELXS97 (Sheldrick, 1997)'
_diffrn_ambient_temperature 110(2)
_diffrn_measured_fraction_theta_full 0.994
_diffrn_measured_fraction_theta_max 0.991
_diffrn_measurement_device_type 'Bruker APEXII CCD area-detector'
_diffrn_measurement_method '\f and \w scans'
_diffrn_radiation_monochromator graphite
_diffrn_radiation_type MoK\a
_diffrn_radiation_wavelength 0.71073
_diffrn_reflns_av_R_equivalents 0.0447
_diffrn_reflns_av_unetI/netI 0.0259
_diffrn_reflns_limit_h_max 16
_diffrn_reflns_limit_h_min -16
_diffrn_reflns_limit_k_max 31
_diffrn_reflns_limit_k_min -32
_diffrn_reflns_limit_l_max 24
_diffrn_reflns_limit_l_min -24
_diffrn_reflns_number 149335
_diffrn_reflns_theta_full 25
_diffrn_reflns_theta_max 34.22
_diffrn_reflns_theta_min 1.63
_diffrn_source 'fine-focus sealed tube'
_exptl_absorpt_coefficient_mu 0.714
_exptl_absorpt_correction_T_max 0.8882
_exptl_absorpt_correction_T_min 0.8645
_exptl_absorpt_correction_type multi-scan
_exptl_absorpt_process_details '(SADABS; Bruker, 2007)'
_exptl_crystal_colour orange
_exptl_crystal_density_diffrn 1.276
_exptl_crystal_density_method 'not measured'
_exptl_crystal_description plate
_exptl_crystal_F_000 1340
_exptl_crystal_size_max 0.21
_exptl_crystal_size_mid 0.2
_exptl_crystal_size_min 0.17
_refine_diff_density_max 1.752
_refine_diff_density_min -3.38
_refine_diff_density_rms 0.085
_refine_ls_extinction_method none
_refine_ls_goodness_of_fit_ref 1.033
_refine_ls_hydrogen_treatment constr
_refine_ls_matrix_type full
_refine_ls_number_parameters 530
_refine_ls_number_reflns 13476
_refine_ls_number_restraints 322
_refine_ls_restrained_S_all 1.036
_refine_ls_R_factor_all 0.0904
_refine_ls_R_factor_gt 0.0639
_refine_ls_shift/su_max 0.017
_refine_ls_shift/su_mean 0
_refine_ls_structure_factor_coef Fsqd
_refine_ls_weighting_details 'calc w=1/[\s^2^(Fo^2^)+(0.0616P)^2^+5.1347P] where P=(Fo^2^+2Fc^2^)/3'
_refine_ls_weighting_scheme calc
_refine_ls_wR_factor_gt 0.1514
_refine_ls_wR_factor_ref 0.1725
_reflns_number_gt 10021
_reflns_number_total 13476
_reflns_threshold_expression >2\s(I)
_cod_data_source_file ic6b00491_si_004.cif
_cod_data_source_block tp060512_0ma
_cod_original_cell_volume 3280.3(7)
_cod_original_sg_symbol_H-M 'P 21/n'
_cod_database_code 4347701

loop_
_symmetry_equiv_pos_as_xyz
'x, y, z'
'-x+1/2, y+1/2, -z+1/2'
'-x, -y, -z'
'x-1/2, -y-1/2, z-1/2'

loop_
_atom_site_label
_atom_site_type_symbol
_atom_site_fract_x
_atom_site_fract_y
_atom_site_fract_z
_atom_site_U_iso_or_equiv
_atom_site_adp_type
_atom_site_occupancy
_atom_site_symmetry_multiplicity
_atom_site_calc_flag
_atom_site_refinement_flags
_atom_site_disorder_assembly
_atom_site_disorder_group
C1 C 0.2696(2) 0.63775(11) 0.96762(13) 0.0283(4) Uani 1 1 d . . .
H1 H 0.2159 0.6003 0.9579 0.034 Uiso 1 1 calc R . .
C2 C 0.3673(2) 0.65977(11) 0.91488(13) 0.0292(4) Uani 1 1 d . . .
H2 H 0.3937 0.6409 0.8626 0.035 Uiso 1 1 calc R . .
C3 C 0.41949(18) 0.71565(10) 0.95438(11) 0.0234(3) Uani 1 1 d . . .
C4 C 0.52708(19) 0.76028(12) 0.92339(12) 0.0278(4) Uani 1 1 d . . .
C5 C 0.6318(2) 0.76829(15) 0.99198(14) 0.0369(5) Uani 1 1 d . . .
H5A H 0.5924 0.7872 1.043 0.055 Uiso 1 1 calc R . .
H5B H 0.7007 0.7977 0.9713 0.055 Uiso 1 1 calc R . .
H5C H 0.6693 0.7251 1.0055 0.055 Uiso 1 1 calc R . .
C6 C 0.4680(2) 0.82733(13) 0.89895(16) 0.0368(5) Uani 1 1 d . . .
H6A H 0.4045 0.8211 0.8532 0.055 Uiso 1 1 calc R . .
H6B H 0.5375 0.857 0.8798 0.055 Uiso 1 1 calc R . .
H6C H 0.4244 0.8467 0.9483 0.055 Uiso 1 1 calc R . .
C7 C 0.5913(2) 0.72959(14) 0.84492(15) 0.0380(5) Uani 1 1 d . . .
H7A H 0.6287 0.6866 0.8599 0.057 Uiso 1 1 calc R . .
H7B H 0.6605 0.7588 0.8244 0.057 Uiso 1 1 calc R . .
H7C H 0.5256 0.7237 0.8004 0.057 Uiso 1 1 calc R . .
C8 C -0.03797(18) 0.74472(11) 1.11990(13) 0.0262(4) Uani 1 1 d . . .
H8 H -0.0995 0.7097 1.1168 0.031 Uiso 1 1 calc R . .
C9 C -0.06705(18) 0.81098(11) 1.12640(14) 0.0274(4) Uani 1 1 d . . .
H9 H -0.1512 0.8305 1.1286 0.033 Uiso 1 1 calc R . .
C10 C 0.05396(17) 0.84346(10) 1.12906(12) 0.0221(3) Uani 1 1 d . . .
C11 C 0.07984(19) 0.91665(10) 1.13714(14) 0.0269(4) Uani 1 1 d . . .
C12 C 0.1497(2) 0.93031(11) 1.22121(15) 0.0314(4) Uani 1 1 d . . .
H12A H 0.0942 0.9162 1.2683 0.047 Uiso 1 1 calc R . .
H12B H 0.1676 0.9777 1.2262 0.047 Uiso 1 1 calc R . .
H12C H 0.2321 0.9058 1.2229 0.047 Uiso 1 1 calc R . .
C13 C 0.1632(2) 0.94050(12) 1.06247(16) 0.0343(4) Uani 1 1 d . . .
H13A H 0.2455 0.9159 1.0614 0.051 Uiso 1 1 calc R . .
H13B H 0.1814 0.9877 1.069 0.051 Uiso 1 1 calc R . .
H13C H 0.1158 0.9331 1.0094 0.051 Uiso 1 1 calc R . .
C14 C -0.0498(2) 0.95437(13) 1.1358(2) 0.0437(6) Uani 1 1 d . . .
H14A H -0.0961 0.945 1.0828 0.066 Uiso 1 1 calc R . .
H14B H -0.0327 1.0019 1.1398 0.066 Uiso 1 1 calc R . .
H14C H -0.1036 0.9404 1.1838 0.066 Uiso 1 1 calc R . .
C15 C 0.2577(2) 0.61993(11) 1.25141(14) 0.0304(4) Uani 1 1 d . . .
H15 H 0.1999 0.5833 1.2528 0.036 Uiso 1 1 calc R . .
C16 C 0.3540(2) 0.63349(12) 1.31008(14) 0.0339(5) Uani 1 1 d . . .
H16 H 0.375 0.6087 1.3593 0.041 Uiso 1 1 calc R . .
C17 C 0.41425(19) 0.69142(11) 1.28185(12) 0.0260(4) Uani 1 1 d . . .
C18 C 0.5243(2) 0.72959(13) 1.32317(13) 0.0317(4) Uani 1 1 d . . .
C19 C 0.5829(3) 0.68880(18) 1.39568(15) 0.0473(7) Uani 1 1 d . . .
H19A H 0.515 0.6792 1.4376 0.071 Uiso 1 1 calc R . .
H19B H 0.6534 0.7138 1.4226 0.071 Uiso 1 1 calc R . .
H19C H 0.6177 0.6473 1.3732 0.071 Uiso 1 1 calc R . .
C20 C 0.4682(3) 0.79363(16) 1.35951(18) 0.0451(6) Uani 1 1 d . . .
H20A H 0.4265 0.819 1.3141 0.068 Uiso 1 1 calc R . .
H20B H 0.5388 0.8198 1.3846 0.068 Uiso 1 1 calc R . .
H20C H 0.4035 0.7831 1.4031 0.068 Uiso 1 1 calc R . .
C21 C 0.6323(2) 0.74409(14) 1.25839(14) 0.0356(5) Uani 1 1 d . . .
H21A H 0.6677 0.7024 1.2369 0.053 Uiso 1 1 calc R . .
H21B H 0.7022 0.7694 1.2857 0.053 Uiso 1 1 calc R . .
H21C H 0.596 0.7697 1.2113 0.053 Uiso 1 1 calc R . .
N1 N 0.26270(15) 0.67807(8) 1.03512(10) 0.0224(3) Uani 1 1 d . . .
N2 N 0.35490(15) 0.72634(8) 1.02763(10) 0.0221(3) Uani 1 1 d . . .
N3 N 0.09270(14) 0.73820(8) 1.11865(10) 0.0204(3) Uani 1 1 d . . .
N4 N 0.15083(14) 0.79875(8) 1.12434(10) 0.0195(3) Uani 1 1 d . . .
N5 N 0.25994(15) 0.66745(8) 1.19201(10) 0.0223(3) Uani 1 1 d . . .
N6 N 0.35608(15) 0.71213(8) 1.21012(10) 0.0212(3) Uani 1 1 d . . .
B1 B 0.1732(2) 0.67443(10) 1.11289(13) 0.0217(3) Uani 1 1 d . . .
H1A H 0.1138 0.6355 1.108 0.026 Uiso 1 1 calc R . .
Cu1 Cu 0.36198(3) 0.788480(14) 1.123710(17) 0.03110(8) Uani 1 1 d . A .
O1 O 0.43951(16) 0.86543(9) 1.14829(14) 0.0431(4) Uani 1 1 d . . .
C22 C 0.4864(6) 0.9260(3) 1.1472(4) 0.0352(12) Uani 0.38 1 d PDU A 1
H22 H 0.4142 0.9557 1.1281 0.042 Uiso 0.38 1 calc PR A 1
C23 C 0.5376(9) 0.9535(4) 1.2292(6) 0.037(3) Uani 0.38 1 d PDU A 1
C24 C 0.5958(13) 0.9322(8) 1.0827(7) 0.041(2) Uani 0.38 1 d PDU A 1
H24A H 0.6655 0.9009 1.0966 0.061 Uiso 0.38 1 calc PR A 1
H24B H 0.6307 0.9773 1.0838 0.061 Uiso 0.38 1 calc PR A 1
H24C H 0.5619 0.9225 1.026 0.061 Uiso 0.38 1 calc PR A 1
F1 F 0.4494(11) 0.9483(7) 1.2931(7) 0.063(2) Uani 0.38 1 d PDU A 1
F2 F 0.5691(7) 1.0180(3) 1.2232(5) 0.0711(18) Uani 0.38 1 d PDU A 1
F3 F 0.6436(5) 0.9223(3) 1.2577(4) 0.0587(13) Uani 0.38 1 d PDU A 1
C25 C 0.546(2) 0.9047(6) 1.1410(9) 0.0355(18) Uani 0.3 1 d PDU A 2
H25 H 0.6196 0.8796 1.1671 0.043 Uiso 0.3 1 calc PR A 2
C26 C 0.5241(11) 0.9634(6) 1.1965(8) 0.046(3) Uani 0.3 1 d PDU A 2
C27 C 0.5957(17) 0.9293(10) 1.0558(9) 0.037(2) Uani 0.3 1 d PDU A 2
H27A H 0.6388 0.893 1.0259 0.055 Uiso 0.3 1 d PR A 2
H27B H 0.6582 0.9652 1.0649 0.055 Uiso 0.3 1 d PR A 2
H27C H 0.5222 0.9454 1.022 0.055 Uiso 0.3 1 d PR A 2
F4 F 0.4365(7) 1.0058(3) 1.1639(6) 0.0472(17) Uani 0.3 1 d PDU A 2
F5 F 0.6316(10) 1.0007(6) 1.2066(7) 0.062(3) Uani 0.3 1 d PDU A 2
F6 F 0.4721(17) 0.9517(10) 1.2724(8) 0.066(3) Uani 0.3 1 d PDU A 2
C28 C 0.547(4) 0.9033(8) 1.1570(15) 0.0353(19) Uani 0.16 1 d PDU A 3
H28 H 0.623 0.8768 1.1361 0.042 Uiso 0.16 1 calc PR A 3
C29 C 0.5380(12) 0.9636(6) 1.1022(8) 0.035(3) Uani 0.16 1 d PDU A 3
C30 C 0.578(3) 0.9238(13) 1.2465(13) 0.053(5) Uani 0.16 1 d PDU A 3
H30A H 0.5847 0.8845 1.2825 0.08 Uiso 0.16 1 calc PR A 3
H30B H 0.509 0.9527 1.2678 0.08 Uiso 0.16 1 calc PR A 3
H30C H 0.6616 0.9476 1.2475 0.08 Uiso 0.16 1 calc PR A 3
F7 F 0.4396(12) 1.0049(6) 1.1248(8) 0.038(2) Uani 0.16 1 d PDU A 3
F8 F 0.5135(13) 0.9497(6) 1.0204(6) 0.053(3) Uani 0.16 1 d PDU A 3
F9 F 0.6466(9) 1.0006(5) 1.1028(7) 0.044(2) Uani 0.16 1 d PDU A 3
C31 C 0.552(3) 0.9033(10) 1.1490(13) 0.027(5) Uani 0.16 1 d PDU A 4
H31 H 0.6301 0.8744 1.1553 0.033 Uiso 0.16 1 calc PR A 4
C32 C 0.543(2) 0.9499(10) 1.2218(13) 0.10(2) Uani 0.16 1 d PDU A 4
C33 C 0.564(3) 0.9454(13) 1.0695(15) 0.043(4) Uani 0.16 1 d PDU A 4
H33A H 0.5738 0.9166 1.02 0.064 Uiso 0.16 1 calc PR A 4
H33B H 0.6404 0.9741 1.0744 0.064 Uiso 0.16 1 calc PR A 4
H33C H 0.4853 0.9725 1.0628 0.064 Uiso 0.16 1 calc PR A 4
F10 F 0.4476(11) 0.9954(6) 1.2134(10) 0.052(3) Uani 0.16 1 d PDU A 4
F11 F 0.6493(15) 0.9874(9) 1.2345(11) 0.056(4) Uani 0.16 1 d PDU A 4
F12 F 0.532(2) 0.9214(9) 1.2970(11) 0.085(5) Uani 0.16 1 d PDU A 4
C34 C 0.6743(11) 1.0398(7) 1.5608(8) 0.144(2) Uiso 0.63 1 d PD B 5
H34A H 0.5806 1.049 1.5636 0.216 Uiso 0.63 1 calc PR B 5
H34B H 0.7193 1.0638 1.6061 0.216 Uiso 0.63 1 calc PR B 5
H34C H 0.6892 0.9923 1.5677 0.216 Uiso 0.63 1 calc PR B 5
C35 C 0.7238(9) 1.0606(8) 1.4809(8) 0.144(2) Uiso 0.63 1 d PD B 5
H35A H 0.6872 1.0319 1.436 0.173 Uiso 0.63 1 calc PR B 5
H35B H 0.6944 1.1063 1.4697 0.173 Uiso 0.63 1 calc PR B 5
C36 C 0.8619(8) 1.0582(7) 1.4768(6) 0.144(2) Uiso 0.63 1 d PD B 5
H36A H 0.8979 1.0821 1.5263 0.173 Uiso 0.63 1 calc PR B 5
H36B H 0.8901 1.0116 1.4811 0.173 Uiso 0.63 1 calc PR B 5
C37 C 0.9157(11) 1.0857(6) 1.4024(6) 0.144(2) Uiso 0.63 1 d PD B 5
H37A H 0.8796 1.1307 1.3949 0.173 Uiso 0.63 1 calc PR B 5
H37B H 1.0111 1.0902 1.4104 0.173 Uiso 0.63 1 calc PR B 5
C38 C 0.8931(14) 1.0495(7) 1.3277(7) 0.144(2) Uiso 0.63 1 d PD B 5
H38A H 0.9274 1.074 1.2791 0.216 Uiso 0.63 1 calc PR B 5
H38B H 0.7991 1.0426 1.3204 0.216 Uiso 0.63 1 calc PR B 5
H38C H 0.937 1.0066 1.3316 0.216 Uiso 0.63 1 calc PR B 5
C39 C 0.5941(14) 1.0329(8) 1.5153(9) 0.098(2) Uiso 0.37 1 d PD C 6
H39A H 0.6037 1.0278 1.5767 0.148 Uiso 0.37 1 calc PR C 6
H39B H 0.6014 0.9896 1.488 0.148 Uiso 0.37 1 calc PR C 6
H39C H 0.5086 1.0521 1.5025 0.148 Uiso 0.37 1 calc PR C 6
C40 C 0.6941(14) 1.0753(7) 1.4842(9) 0.098(2) Uiso 0.37 1 d PD C 6
H40A H 0.6621 1.1214 1.4848 0.118 Uiso 0.37 1 calc PR C 6
H40B H 0.7705 1.0727 1.5224 0.118 Uiso 0.37 1 calc PR C 6
C41 C 0.7337(9) 1.0588(7) 1.4008(6) 0.098(2) Uiso 0.37 1 d PD C 6
H41A H 0.6683 1.0284 1.3761 0.118 Uiso 0.37 1 calc PR C 6
H41B H 0.7341 1.0995 1.3661 0.118 Uiso 0.37 1 calc PR C 6
C42 C 0.8579(11) 1.0289(6) 1.3954(10) 0.098(2) Uiso 0.37 1 d PD C 6
H42A H 0.8757 1.0058 1.4494 0.118 Uiso 0.37 1 calc PR C 6
H42B H 0.8553 0.9951 1.3502 0.118 Uiso 0.37 1 calc PR C 6
C43 C 0.9624(11) 1.0722(8) 1.3788(11) 0.098(2) Uiso 0.37 1 d PD C 6
H43A H 1.0395 1.0467 1.3624 0.148 Uiso 0.37 1 calc PR C 6
H43B H 0.982 1.0979 1.4299 0.148 Uiso 0.37 1 calc PR C 6
H43C H 0.9383 1.1022 1.3327 0.148 Uiso 0.37 1 calc PR C 6

loop_
_atom_site_aniso_label
_atom_site_aniso_U_11
_atom_site_aniso_U_22
_atom_site_aniso_U_33
_atom_site_aniso_U_23
_atom_site_aniso_U_13
_atom_site_aniso_U_12
C1 0.0270(9) 0.0300(9) 0.0280(9) -0.0097(7) -0.0001(7) -0.0024(7)
C2 0.0286(9) 0.0369(10) 0.0221(8) -0.0088(7) 0.0014(7) 0.0010(8)
C3 0.0210(7) 0.0326(9) 0.0166(7) -0.0010(6) 0.0011(6) 0.0010(6)
C4 0.0226(8) 0.0418(11) 0.0190(8) 0.0007(7) 0.0024(6) -0.0027(7)
C5 0.0221(9) 0.0627(16) 0.0257(9) -0.0008(10) 0.0010(7) -0.0081(9)
C6 0.0327(10) 0.0420(13) 0.0359(11) 0.0065(9) 0.0035(9) -0.0057(9)
C7 0.0331(11) 0.0566(15) 0.0243(9) -0.0042(9) 0.0098(8) -0.0053(10)
C8 0.0160(7) 0.0328(10) 0.0299(9) -0.0004(7) -0.0015(6) -0.0042(6)
C9 0.0155(7) 0.0342(10) 0.0324(9) 0.0024(8) -0.0018(6) 0.0005(6)
C10 0.0166(7) 0.0263(8) 0.0235(8) 0.0028(6) -0.0008(6) 0.0015(6)
C11 0.0207(8) 0.0238(8) 0.0361(10) 0.0040(7) -0.0008(7) 0.0037(6)
C12 0.0312(10) 0.0255(9) 0.0374(11) -0.0043(8) 0.0015(8) 0.0001(7)
C13 0.0328(10) 0.0301(10) 0.0401(12) 0.0095(9) 0.0021(9) -0.0010(8)
C14 0.0261(10) 0.0315(11) 0.0737(19) 0.0059(11) -0.0003(11) 0.0085(8)
C15 0.0339(10) 0.0250(9) 0.0324(10) 0.0087(7) 0.0062(8) 0.0035(7)
C16 0.0369(11) 0.0369(11) 0.0278(9) 0.0124(8) 0.0019(8) 0.0097(9)
C17 0.0240(8) 0.0356(10) 0.0183(7) 0.0023(7) 0.0003(6) 0.0091(7)
C18 0.0240(8) 0.0510(13) 0.0202(8) -0.0015(8) -0.0046(7) 0.0068(8)
C19 0.0347(12) 0.083(2) 0.0238(10) 0.0083(12) -0.0077(8) 0.0103(13)
C20 0.0322(11) 0.0611(17) 0.0420(13) -0.0223(12) -0.0087(10) 0.0058(11)
C21 0.0233(9) 0.0569(15) 0.0266(9) 0.0006(9) -0.0046(7) 0.0014(9)
N1 0.0217(7) 0.0244(7) 0.0210(7) -0.0040(5) 0.0006(5) -0.0036(5)
N2 0.0210(6) 0.0285(7) 0.0168(6) -0.0023(5) 0.0016(5) -0.0050(5)
N3 0.0164(6) 0.0225(7) 0.0225(7) -0.0009(5) -0.0003(5) -0.0034(5)
N4 0.0163(6) 0.0207(7) 0.0217(6) 0.0009(5) -0.0005(5) -0.0008(5)
N5 0.0229(7) 0.0218(7) 0.0223(7) 0.0018(5) 0.0025(5) -0.0006(5)
N6 0.0194(6) 0.0257(7) 0.0183(6) 0.0006(5) 0.0004(5) 0.0017(5)
B1 0.0209(8) 0.0207(8) 0.0236(9) -0.0022(7) 0.0016(7) -0.0035(6)
Cu1 0.03471(14) 0.03377(14) 0.02484(12) -0.01016(10) 0.01028(9) -0.01781(10)
O1 0.0278(7) 0.0311(8) 0.0704(13) -0.0181(8) 0.0114(8) -0.0103(6)
C22 0.025(2) 0.026(2) 0.054(3) -0.004(2) -0.007(2) -0.0024(18)
C23 0.034(4) 0.027(4) 0.050(6) -0.014(4) -0.005(4) -0.013(3)
C24 0.033(3) 0.037(4) 0.052(5) -0.001(4) -0.009(4) -0.008(3)
F1 0.060(4) 0.060(4) 0.069(5) -0.030(4) 0.000(4) -0.016(3)
F2 0.072(4) 0.044(3) 0.097(4) -0.018(3) -0.018(3) -0.019(3)
F3 0.045(2) 0.062(3) 0.070(3) -0.002(2) -0.026(2) -0.011(2)
C25 0.025(3) 0.027(3) 0.054(3) -0.005(3) -0.005(3) -0.002(2)
C26 0.041(5) 0.044(5) 0.052(6) -0.010(5) 0.009(5) -0.019(4)
C27 0.030(4) 0.033(4) 0.047(6) -0.004(5) 0.004(5) -0.010(3)
F4 0.045(3) 0.028(3) 0.068(4) -0.009(4) 0.013(4) 0.003(2)
F5 0.057(5) 0.054(5) 0.074(5) -0.019(4) -0.003(4) -0.030(4)
F6 0.074(6) 0.060(5) 0.063(6) -0.022(5) 0.004(5) -0.029(5)
C28 0.025(3) 0.027(3) 0.054(4) -0.004(3) -0.005(3) -0.002(3)
C29 0.033(6) 0.031(6) 0.041(6) -0.007(5) 0.009(5) -0.009(5)
C30 0.043(8) 0.051(8) 0.065(9) 0.003(7) -0.010(7) -0.020(7)
F7 0.043(5) 0.023(4) 0.049(5) 0.003(4) 0.000(4) 0.001(3)
F8 0.063(5) 0.050(5) 0.046(5) 0.011(4) 0.002(4) -0.015(4)
F9 0.036(4) 0.036(4) 0.060(5) 0.009(4) 0.009(4) -0.012(3)
C31 0.011(7) 0.026(7) 0.044(9) -0.010(6) 0.007(7) -0.004(6)
C32 0.10(2) 0.10(3) 0.10(3) 0.003(10) -0.001(10) -0.005(10)
C33 0.039(6) 0.040(6) 0.050(7) -0.001(6) -0.003(6) -0.012(5)
F10 0.040(5) 0.043(6) 0.074(7) -0.023(6) 0.011(5) 0.005(4)
F11 0.048(6) 0.050(7) 0.069(8) -0.017(6) -0.024(6) -0.015(5)
F12 0.106(9) 0.073(8) 0.076(8) -0.014(7) -0.009(8) -0.022(7)

loop_
_atom_type_symbol
_atom_type_description
_atom_type_scat_dispersion_real
_atom_type_scat_dispersion_imag
_atom_type_scat_source
C C 0.0033 0.0016 'International Tables Vol C Tables 4.2.6.8 and 6.1.1.4'
H H 0 0 'International Tables Vol C Tables 4.2.6.8 and 6.1.1.4'
N N 0.0061 0.0033 'International Tables Vol C Tables 4.2.6.8 and 6.1.1.4'
B B 0.0013 0.0007 'International Tables Vol C Tables 4.2.6.8 and 6.1.1.4'
F F 0.0171 0.0103 'International Tables Vol C Tables 4.2.6.8 and 6.1.1.4'
Cu Cu 0.3201 1.2651 'International Tables Vol C Tables 4.2.6.8 and 6.1.1.4'
O O 0.0106 0.006 'International Tables Vol C Tables 4.2.6.8 and 6.1.1.4'

loop_
_geom_angle_atom_site_label_1
_geom_angle_atom_site_label_2
_geom_angle_atom_site_label_3
_geom_angle
N1 C1 C2 108.74(18)
N1 C1 H1 125.6
C2 C1 H1 125.6
C1 C2 C3 105.69(17)
C1 C2 H2 127.2
C3 C2 H2 127.2
N2 C3 C2 108.92(17)
N2 C3 C4 122.73(17)
C2 C3 C4 128.32(17)
C3 C4 C5 110.23(17)
C3 C4 C7 109.45(19)
C5 C4 C7 108.24(18)
C3 C4 C6 108.89(17)
C5 C4 C6 111.1(2)
C7 C4 C6 108.92(19)
C4 C5 H5A 109.5
C4 C5 H5B 109.5
H5A C5 H5B 109.5
C4 C5 H5C 109.5
H5A C5 H5C 109.5
H5B C5 H5C 109.5
C4 C6 H6A 109.5
C4 C6 H6B 109.5
H6A C6 H6B 109.5
C4 C6 H6C 109.5
H6A C6 H6C 109.5
H6B C6 H6C 109.5
C4 C7 H7A 109.5
C4 C7 H7B 109.5
H7A C7 H7B 109.5
C4 C7 H7C 109.5
H7A C7 H7C 109.5
H7B C7 H7C 109.5
N3 C8 C9 108.16(17)
N3 C8 H8 125.9
C9 C8 H8 125.9
C8 C9 C10 105.52(17)
C8 C9 H9 127.2
C10 C9 H9 127.2
N4 C10 C9 109.52(17)
N4 C10 C11 122.37(16)
C9 C10 C11 128.10(17)
C10 C11 C14 109.62(17)
C10 C11 C12 109.40(16)
C14 C11 C12 109.1(2)
C10 C11 C13 109.98(18)
C14 C11 C13 108.36(19)
C12 C11 C13 110.41(18)
C11 C12 H12A 109.5
C11 C12 H12B 109.5
H12A C12 H12B 109.5
C11 C12 H12C 109.5
H12A C12 H12C 109.5
H12B C12 H12C 109.5
C11 C13 H13A 109.5
C11 C13 H13B 109.5
H13A C13 H13B 109.5
C11 C13 H13C 109.5
H13A C13 H13C 109.5
H13B C13 H13C 109.5
C11 C14 H14A 109.5
C11 C14 H14B 109.5
H14A C14 H14B 109.5
C11 C14 H14C 109.5
H14A C14 H14C 109.5
H14B C14 H14C 109.5
N5 C15 C16 108.3(2)
N5 C15 H15 125.9
C16 C15 H15 125.9
C15 C16 C17 105.56(18)
C15 C16 H16 127.2
C17 C16 H16 127.2
N6 C17 C16 109.52(19)
N6 C17 C18 122.17(19)
C16 C17 C18 128.27(19)
C17 C18 C20 108.32(18)
C17 C18 C19 109.7(2)
C20 C18 C19 108.9(2)
C17 C18 C21 110.33(17)
C20 C18 C21 111.0(2)
C19 C18 C21 108.58(18)
C18 C19 H19A 109.5
C18 C19 H19B 109.5
H19A C19 H19B 109.5
C18 C19 H19C 109.5
H19A C19 H19C 109.5
H19B C19 H19C 109.5
C18 C20 H20A 109.5
C18 C20 H20B 109.5
H20A C20 H20B 109.5
C18 C20 H20C 109.5
H20A C20 H20C 109.5
H20B C20 H20C 109.5
C18 C21 H21A 109.5
C18 C21 H21B 109.5
H21A C21 H21B 109.5
C18 C21 H21C 109.5
H21A C21 H21C 109.5
H21B C21 H21C 109.5
C1 N1 N2 109.25(16)
C1 N1 B1 129.55(17)
N2 N1 B1 121.18(15)
C3 N2 N1 107.40(15)
C3 N2 Cu1 138.02(14)
N1 N2 Cu1 114.54(11)
C8 N3 N4 110.17(16)
C8 N3 B1 128.18(16)
N4 N3 B1 121.65(14)
C10 N4 N3 106.63(14)
C10 N4 Cu1 143.02(13)
N3 N4 Cu1 110.35(11)
C15 N5 N6 109.90(17)
C15 N5 B1 128.48(17)
N6 N5 B1 121.61(15)
C17 N6 N5 106.74(16)
C17 N6 Cu1 140.95(15)
N5 N6 Cu1 112.28(11)
N1 B1 N3 109.16(16)
N1 B1 N5 108.02(15)
N3 B1 N5 109.81(15)
N1 B1 H1A 109.9
N3 B1 H1A 109.9
N5 B1 H1A 109.9
O1 Cu1 N2 137.53(8)
O1 Cu1 N6 121.47(9)
N2 Cu1 N6 91.68(7)
O1 Cu1 N4 110.91(7)
N2 Cu1 N4 91.64(6)
N6 Cu1 N4 92.24(6)
C22 O1 Cu1 165.6(3)
C28 O1 Cu1 151.4(12)
C25 O1 Cu1 148.1(6)
C31 O1 Cu1 148.6(8)
O1 C22 C23 117.3(6)
O1 C22 C24 110.8(8)
C23 C22 C24 106.9(7)
O1 C22 H22 107.1
C23 C22 H22 107.1
C24 C22 H22 107.1
F3 C23 F2 106.7(7)
F3 C23 F1 104.8(9)
F2 C23 F1 106.6(9)
F3 C23 C22 113.5(7)
F2 C23 C22 112.4(8)
F1 C23 C22 112.3(8)
O1 C25 C26 107.3(13)
O1 C25 C27 122.6(14)
C26 C25 C27 108.0(11)
O1 C25 H25 106
C26 C25 H25 106
C27 C25 H25 106
F6 C26 F4 101.0(12)
F6 C26 F5 108.7(12)
F4 C26 F5 103.4(10)
F6 C26 C25 116.6(13)
F4 C26 C25 112.5(12)
F5 C26 C25 113.3(12)
C25 C27 H27A 109.5
C25 C27 H27B 109.5
H27A C27 H27B 109.5
C25 C27 H27C 109.4
H27A C27 H27C 109.5
H27B C27 H27C 109.5
O1 C28 C29 110.6(19)
O1 C28 C30 115(2)
C29 C28 C30 109.2(16)
O1 C28 H28 107.2
C29 C28 H28 107.2
C30 C28 H28 107.2
F9 C29 F8 106.1(11)
F9 C29 F7 105.7(11)
F8 C29 F7 104.1(12)
F9 C29 C28 113.4(16)
F8 C29 C28 113.2(13)
F7 C29 C28 113.4(16)
C28 C29 H27C 109.4
C28 C30 H30A 109.5
C28 C30 H30B 109.5
H30A C30 H30B 109.5
C28 C30 H30C 109.5
H30A C30 H30C 109.5
H30B C30 H30C 109.5
O1 C31 C32 108.0(16)
O1 C31 C33 112(2)
C32 C31 C33 106.6(16)
O1 C31 H31 110.1
C32 C31 H31 110.1
C33 C31 H31 110.1
F12 C32 F11 100.5(16)
F12 C32 F10 108.9(18)
F11 C32 F10 102.5(15)
F12 C32 C31 114.8(16)
F11 C32 C31 115.2(17)
F10 C32 C31 113.5(16)
C35 C34 H34A 109.5
C35 C34 H34B 109.5
H34A C34 H34B 109.5
C35 C34 H34C 109.5
H34A C34 H34C 109.5
H34B C34 H34C 109.5
C36 C35 C34 112.7(7)
C36 C35 H35A 109.1
C34 C35 H35A 109.1
C36 C35 H35B 109
C34 C35 H35B 109
H35A C35 H35B 107.8
C37 C36 C35 114.5(7)
C37 C36 H36A 108.6
C35 C36 H36A 108.6
C37 C36 H36B 108.6
C35 C36 H36B 108.6
H36A C36 H36B 107.6
C38 C37 C36 115.3(7)
C38 C37 H37A 108.5
C36 C37 H37A 108.5
C38 C37 H37B 108.5
C36 C37 H37B 108.5
H37A C37 H37B 107.5
C37 C38 H38A 109.5
C37 C38 H38B 109.5
H38A C38 H38B 109.5
C37 C38 H38C 109.5
H38A C38 H38C 109.5
H38B C38 H38C 109.5
C40 C39 H39A 109.5
C40 C39 H39B 109.5
H39A C39 H39B 109.5
C40 C39 H39C 109.5
H39A C39 H39C 109.5
H39B C39 H39C 109.5
C41 C40 C39 112.6(7)
C41 C40 H40A 109.1
C39 C40 H40A 109.1
C41 C40 H40B 109.1
C39 C40 H40B 109.1
H40A C40 H40B 107.8
C42 C41 C40 114.5(7)
C42 C41 H41A 108.6
C40 C41 H41A 108.6
C42 C41 H41B 108.6
C40 C41 H41B 108.6
H41A C41 H41B 107.6
C43 C42 C41 115.4(7)
C43 C42 H42A 108.4
C41 C42 H42A 108.4
C43 C42 H42B 108.4
C41 C42 H42B 108.4
H42A C42 H42B 107.5
C42 C43 H43A 109.5
C42 C43 H43B 109.5
H43A C43 H43B 109.5
C42 C43 H43C 109.5
H43A C43 H43C 109.5
H43B C43 H43C 109.5

loop_
_geom_bond_atom_site_label_1
_geom_bond_atom_site_label_2
_geom_bond_distance
C1 N1 1.345(2)
C1 C2 1.377(3)
C1 H1 0.95
C2 C3 1.399(3)
C2 H2 0.95
C3 N2 1.351(2)
C3 C4 1.508(3)
C4 C5 1.533(3)
C4 C7 1.535(3)
C4 C6 1.536(3)
C5 H5A 0.98
C5 H5B 0.98
C5 H5C 0.98
C6 H6A 0.98
C6 H6B 0.98
C6 H6C 0.98
C7 H7A 0.98
C7 H7B 0.98
C7 H7C 0.98
C8 N3 1.346(2)
C8 C9 1.379(3)
C8 H8 0.95
C9 C10 1.405(3)
C9 H9 0.95
C10 N4 1.346(2)
C10 C11 1.512(3)
C11 C14 1.533(3)
C11 C12 1.534(3)
C11 C13 1.535(3)
C12 H12A 0.98
C12 H12B 0.98
C12 H12C 0.98
C13 H13A 0.98
C13 H13B 0.98
C13 H13C 0.98
C14 H14A 0.98
C14 H14B 0.98
C14 H14C 0.98
C15 N5 1.345(3)
C15 C16 1.381(3)
C15 H15 0.95
C16 C17 1.399(3)
C16 H16 0.95
C17 N6 1.347(2)
C17 C18 1.515(3)
C18 C20 1.531(4)
C18 C19 1.534(3)
C18 C21 1.536(3)
C19 H19A 0.98
C19 H19B 0.98
C19 H19C 0.98
C20 H20A 0.98
C20 H20B 0.98
C20 H20C 0.98
C21 H21A 0.98
C21 H21B 0.98
C21 H21C 0.98
N1 N2 1.365(2)
N1 B1 1.535(3)
N2 Cu1 1.9733(16)
N3 N4 1.367(2)
N3 B1 1.536(3)
N4 Cu1 2.1740(15)
N5 N6 1.368(2)
N5 B1 1.540(3)
N6 Cu1 2.0640(16)
B1 H1A 1
Cu1 O1 1.7923(17)
O1 C22 1.319(6)
O1 C28 1.35(3)
O1 C25 1.35(2)
O1 C31 1.38(3)
C22 C23 1.504(10)
C22 C24 1.521(12)
C22 H22 1
C23 F3 1.334(10)
C23 F2 1.350(9)
C23 F1 1.359(11)
C24 H24A 0.98
C24 H24B 0.98
C24 H24C 0.98
C24 H27A 1.278
C24 H27B 0.9656
C24 H27C 1.2489
C25 C26 1.494(13)
C25 C27 1.523(14)
C25 H25 1
C26 F6 1.333(14)
C26 F4 1.345(13)
C26 F5 1.346(11)
C27 H27A 0.98
C27 H27B 0.98
C27 H27C 0.98
C28 C29 1.502(15)
C28 C30 1.507(18)
C28 H28 1
C29 F9 1.342(13)
C29 F8 1.345(13)
C29 F7 1.358(14)
C30 H30A 0.98
C30 H30B 0.98
C30 H30C 0.98
F8 H27C 0.1264
F9 H27B 0.9419
C31 C32 1.491(16)
C31 C33 1.524(16)
C31 H31 1
C32 F12 1.326(16)
C32 F11 1.341(16)
C32 F10 1.351(17)
C33 H33A 0.98
C33 H33B 0.98
C33 H33C 0.98
C34 C35 1.425(7)
C34 H34A 0.98
C34 H34B 0.98
C34 H34C 0.98
C35 C36 1.418(7)
C35 H35A 0.99
C35 H35B 0.99
C36 C37 1.413(6)
C36 H36A 0.99
C36 H36B 0.99
C37 C38 1.409(6)
C37 H37A 0.99
C37 H37B 0.99
C38 H38A 0.98
C38 H38B 0.98
C38 H38C 0.98
C39 C40 1.425(7)
C39 H39A 0.98
C39 H39B 0.98
C39 H39C 0.98
C40 C41 1.418(7)
C40 H40A 0.99
C40 H40B 0.99
C41 C42 1.413(6)
C41 H41A 0.99
C41 H41B 0.99
C42 C43 1.409(6)
C42 H42A 0.99
C42 H42B 0.99
C43 H43A 0.98
C43 H43B 0.98
C43 H43C 0.98
